data_9009856
loop_
_publ_author_name
'Heyding, R. D.'
'Murray, R. M.'

_publ_section_title
;Crystal structures of Cu1.8Se, Cu3Se2, alpha- and gamma=CuSe, CuSe2, and
 CuSe2II Locality: Beaverlodge Region, Saskatchewan, Canada
;
_journal_name_full 'Canadian Journal of Chemistry'
_journal_page_first 841
_journal_page_last 848
_journal_paper_doi 10.1139/v76-122
_journal_volume 54
_journal_year 1976
_chemical_compound_source 'Beaverlodge Region, Saskatchewan, Canada'
_chemical_formula_sum 'Cu3 Se2'
_chemical_name_mineral Umangite
_space_group_IT_number 113
_symmetry_space_group_name_Hall 'P -4 2ab'
_symmetry_space_group_name_H-M 'P -4 21 m'
_cell_angle_alpha 90
_cell_angle_beta 90
_cell_angle_gamma 90
_cell_length_a 6.4024
_cell_length_b 6.4024
_cell_length_c 4.2786
_cell_formula_units_Z 2
_cell_volume 175.383
_database_code_amcsd 0012164
_exptl_crystal_density_diffrn 6.600
_cod_database_code 9009856

loop_
_space_group_symop_operation_xyz
x,y,z
1/2-y,1/2-x,z
y,-x,-z
1/2-x,1/2+y,-z
-x,-y,z
1/2+y,1/2+x,z
-y,x,-z
1/2+x,1/2-y,-z

loop_
_atom_site_label
_atom_site_fract_x
_atom_site_fract_y
_atom_site_fract_z
_atom_site_U_iso_or_equiv
Cu1 0.00000 0.00000 0.00000 0.02913
Cu2 0.64700 0.85300 0.21900 0.02913
Se 0.27200 0.77200 0.26400 0.02406

loop_
_cod_related_entry_id
_cod_related_entry_database
_cod_related_entry_code
1 AMCSD 0012164
